data_7010107
loop_
_publ_author_name
'Adams, Harry'
'Guio, Laurence V. Y.'
'Morris, Michael J.'
'Pratt, A. James'

_publ_section_title
;
 A novel route to dithiolenes from 1,3-dithiole-2-thiones at a dicobalt
 centre
;
_journal_issue 20
_journal_name_full 'Journal of the Chemical Society, Dalton Transactions'
_journal_page_first 3489
_journal_paper_doi 10.1039/b006052f
_journal_year 2000
_chemical_formula_sum 'C36 H30 Cl2 Co2 O7 P2 S3'
_chemical_formula_weight 921.48
_chemical_name_systematic
; 
 ? 
;
_space_group_IT_number 14
_symmetry_cell_setting monoclinic
_symmetry_space_group_name_Hall '-P 2yn'
_symmetry_space_group_name_H-M 'P 1 21/n 1'
_atom_sites_solution_hydrogens geom
_atom_sites_solution_primary direct
_atom_sites_solution_secondary difmap
_audit_creation_method SHELXL-97
_cell_angle_alpha 90.00
_cell_angle_beta 111.669(9)
_cell_angle_gamma 90.00
_cell_formula_units_Z 4
_cell_length_a 14.377(4)
_cell_length_b 19.726(6)
_cell_length_c 14.775(4)
_cell_measurement_reflns_used 20
_cell_measurement_temperature 150(2)
_cell_volume 3894.1(19)
_computing_cell_refinement 'Bruker SMART'
_computing_data_collection 'Bruker SMART'
_computing_data_reduction 'Bruker SHELXTL'
_computing_molecular_graphics 'Bruker SHELXTL'
_computing_publication_material 'Bruker SHELXTL'
_computing_structure_refinement 'SHELXL-97 (Sheldrick, 1997)'
_computing_structure_solution 'SHELXS-97 (Sheldrick, 1990)'
_diffrn_ambient_temperature 150(2)
_diffrn_measured_fraction_theta_full 0.960
_diffrn_measured_fraction_theta_max 0.960
_diffrn_measurement_device_type 'CCD area detector'
_diffrn_measurement_method 'phi and omega scans'
_diffrn_radiation_monochromator graphite
_diffrn_radiation_source 'fine-focus sealed tube'
_diffrn_radiation_type MoK\a
_diffrn_radiation_wavelength 0.71073
_diffrn_reflns_av_R_equivalents 0.1285
_diffrn_reflns_av_sigmaI/netI 0.1921
_diffrn_reflns_limit_h_max 15
_diffrn_reflns_limit_h_min -18
_diffrn_reflns_limit_k_max 26
_diffrn_reflns_limit_k_min -19
_diffrn_reflns_limit_l_max 19
_diffrn_reflns_limit_l_min -18
_diffrn_reflns_number 25383
_diffrn_reflns_theta_full 28.30
_diffrn_reflns_theta_max 28.30
_diffrn_reflns_theta_min 1.69
_exptl_absorpt_coefficient_mu 1.279
_exptl_absorpt_correction_T_max 0.7840
_exptl_absorpt_correction_T_min 0.5968
_exptl_absorpt_correction_type semi-empirical
_exptl_crystal_colour green
_exptl_crystal_density_diffrn 1.572
_exptl_crystal_density_method 'not measured'
_exptl_crystal_description block
_exptl_crystal_F_000 1872
_exptl_crystal_size_max 0.45
_exptl_crystal_size_mid 0.20
_exptl_crystal_size_min 0.20
_refine_diff_density_max 1.026
_refine_diff_density_min -0.634
_refine_diff_density_rms 0.131
_refine_ls_extinction_method none
_refine_ls_goodness_of_fit_ref 0.846
_refine_ls_hydrogen_treatment mixed
_refine_ls_matrix_type full
_refine_ls_number_parameters 469
_refine_ls_number_reflns 9295
_refine_ls_number_restraints 0
_refine_ls_restrained_S_all 0.846
_refine_ls_R_factor_all 0.1479
_refine_ls_R_factor_gt 0.0605
_refine_ls_shift/su_max 0.001
_refine_ls_shift/su_mean 0.000
_refine_ls_structure_factor_coef Fsqd
_refine_ls_weighting_details 'calc w=1/[\s^2^(Fo^2^)+(0.0571P)^2^+0.0000P] where P=(Fo^2^+2Fc^2^)/3'
_refine_ls_weighting_scheme calc
_refine_ls_wR_factor_gt 0.1275
_refine_ls_wR_factor_ref 0.1504
_reflns_number_gt 4270
_reflns_number_total 9295
_reflns_threshold_expression >2sigma(I)
_cod_data_source_file b006052f.txt
_cod_data_source_block ims8
_cod_depositor_comments
;
The following automatic conversions were performed:
'_symmetry_cell_setting' value 'Monoclinic' changed to 'monoclinic'
according to '/home/saulius/struct/CIF-dictionaries/cif_core.dic'
dictionary named 'cif_core.dic' version 2.4.1 from 2010-06-29.

Automatic conversion script
Id: cif_fix_enum 1527 2010-12-29 10:47:43Z saulius 
;
_cod_original_cell_volume 3894(2)
_cod_original_sg_symbol_H-M P2(1)/n
_cod_database_code 7010107

loop_
_symmetry_equiv_pos_as_xyz
'x, y, z'
'-x+1/2, y+1/2, -z+1/2'
'-x, -y, -z'
'x-1/2, -y-1/2, z-1/2'

loop_
_atom_site_label
_atom_site_type_symbol
_atom_site_fract_x
_atom_site_fract_y
_atom_site_fract_z
_atom_site_U_iso_or_equiv
_atom_site_adp_type
_atom_site_occupancy
_atom_site_symmetry_multiplicity
_atom_site_calc_flag
_atom_site_refinement_flags
_atom_site_disorder_assembly
_atom_site_disorder_group
Co1 Co 0.45587(5) 0.18874(4) 0.38939(5) 0.02378(19) Uani 1 1 d . . .
Co2 Co 0.55220(5) 0.20046(3) 0.28379(5) 0.02163(18) Uani 1 1 d . . .
P1 P 0.30930(10) 0.19429(7) 0.26535(9) 0.0222(3) Uani 1 1 d . . .
P2 P 0.42995(10) 0.22233(7) 0.14182(9) 0.0214(3) Uani 1 1 d . . .
S1 S 0.62437(10) 0.17757(7) 0.43997(9) 0.0240(3) Uani 1 1 d . . .
S2 S 0.58132(10) 0.09157(7) 0.24752(9) 0.0249(3) Uani 1 1 d . . .
S3 S 0.49606(12) 0.34865(7) 0.35365(11) 0.0368(4) Uani 1 1 d . . .
O1 O 0.4270(3) 0.2650(2) 0.5484(3) 0.0523(12) Uani 1 1 d . . .
O2 O 0.4248(3) 0.0480(2) 0.4446(3) 0.0459(11) Uani 1 1 d . . .
O3 O 0.7225(3) 0.2583(2) 0.2497(3) 0.0439(11) Uani 1 1 d . . .
O4 O 0.7380(3) 0.10116(19) 0.6172(3) 0.0353(10) Uani 1 1 d . . .
O5 O 0.7831(3) 0.01483(18) 0.5443(2) 0.0284(9) Uani 1 1 d . . .
O6 O 0.6482(3) -0.05959(18) 0.3693(3) 0.0330(9) Uani 1 1 d . . .
O7 O 0.7707(3) -0.01151(18) 0.3315(3) 0.0296(9) Uani 1 1 d . . .
C1 C 0.4361(4) 0.2339(3) 0.4880(4) 0.0346(14) Uani 1 1 d . . .
C2 C 0.4365(4) 0.1012(3) 0.4212(4) 0.0292(13) Uani 1 1 d . . .
C3 C 0.6534(4) 0.2377(3) 0.2602(4) 0.0272(13) Uani 1 1 d . . .
C4 C 0.4973(3) 0.2678(3) 0.3395(3) 0.0209(11) Uani 1 1 d . . .
C5 C 0.3166(4) 0.2443(2) 0.1643(3) 0.0222(12) Uani 1 1 d . . .
H5A H 0.3176 0.2932 0.1800 0.027 Uiso 1 1 calc R . .
H5B H 0.2569 0.2355 0.1050 0.027 Uiso 1 1 calc R . .
C6 C 0.2081(4) 0.2330(3) 0.2943(4) 0.0240(12) Uani 1 1 d . . .
C7 C 0.1804(4) 0.2006(3) 0.3652(4) 0.0317(13) Uani 1 1 d . . .
H7A H 0.2158 0.1618 0.3982 0.038 Uiso 1 1 calc R . .
C8 C 0.1010(4) 0.2258(3) 0.3866(4) 0.0388(15) Uani 1 1 d . . .
H8A H 0.0810 0.2033 0.4334 0.047 Uiso 1 1 calc R . .
C9 C 0.0509(5) 0.2830(3) 0.3409(4) 0.0431(16) Uani 1 1 d . . .
H9A H -0.0033 0.3000 0.3562 0.052 Uiso 1 1 calc R . .
C10 C 0.0794(4) 0.3157(3) 0.2727(4) 0.0389(15) Uani 1 1 d . . .
H10A H 0.0448 0.3554 0.2420 0.047 Uiso 1 1 calc R . .
C11 C 0.1580(4) 0.2913(3) 0.2483(4) 0.0323(14) Uani 1 1 d . . .
H11A H 0.1771 0.3140 0.2011 0.039 Uiso 1 1 calc R . .
C12 C 0.2550(4) 0.1148(3) 0.2059(3) 0.0239(12) Uani 1 1 d . . .
C13 C 0.1518(4) 0.1102(3) 0.1510(3) 0.0283(13) Uani 1 1 d . . .
H13A H 0.1095 0.1477 0.1485 0.034 Uiso 1 1 calc R . .
C14 C 0.1115(4) 0.0518(3) 0.1008(4) 0.0347(14) Uani 1 1 d . . .
H14A H 0.0417 0.0492 0.0642 0.042 Uiso 1 1 calc R . .
C15 C 0.1726(5) -0.0033(3) 0.1035(4) 0.0392(15) Uani 1 1 d . . .
H15A H 0.1450 -0.0437 0.0691 0.047 Uiso 1 1 calc R . .
C16 C 0.2742(5) 0.0014(3) 0.1568(4) 0.0383(15) Uani 1 1 d . . .
H16A H 0.3165 -0.0361 0.1591 0.046 Uiso 1 1 calc R . .
C17 C 0.3146(4) 0.0600(3) 0.2068(4) 0.0310(13) Uani 1 1 d . . .
H17A H 0.3846 0.0626 0.2423 0.037 Uiso 1 1 calc R . .
C18 C 0.3969(4) 0.1567(2) 0.0494(3) 0.0230(12) Uani 1 1 d . . .
C19 C 0.2990(4) 0.1343(3) -0.0030(4) 0.0339(14) Uani 1 1 d . . .
H19A H 0.2446 0.1523 0.0112 0.041 Uiso 1 1 calc R . .
C20 C 0.2818(5) 0.0862(3) -0.0753(4) 0.0474(17) Uani 1 1 d . . .
H20A H 0.2152 0.0720 -0.1113 0.057 Uiso 1 1 calc R . .
C21 C 0.3588(5) 0.0587(3) -0.0958(4) 0.0464(17) Uani 1 1 d . . .
H21A H 0.3460 0.0241 -0.1436 0.056 Uiso 1 1 calc R . .
C22 C 0.4549(5) 0.0810(3) -0.0470(4) 0.0372(15) Uani 1 1 d . . .
H22A H 0.5083 0.0626 -0.0626 0.045 Uiso 1 1 calc R . .
C23 C 0.4745(4) 0.1301(3) 0.0246(4) 0.0294(13) Uani 1 1 d . . .
H23A H 0.5411 0.1458 0.0572 0.035 Uiso 1 1 calc R . .
C24 C 0.4447(4) 0.2959(3) 0.0726(3) 0.0220(12) Uani 1 1 d . . .
C25 C 0.3830(4) 0.3022(3) -0.0249(4) 0.0266(12) Uani 1 1 d . . .
H25A H 0.3366 0.2672 -0.0555 0.032 Uiso 1 1 calc R . .
C26 C 0.3885(4) 0.3585(3) -0.0775(4) 0.0314(14) Uani 1 1 d . . .
H26A H 0.3446 0.3631 -0.1435 0.038 Uiso 1 1 calc R . .
C27 C 0.4573(4) 0.4079(3) -0.0346(4) 0.0353(14) Uani 1 1 d . . .
H27A H 0.4612 0.4465 -0.0716 0.042 Uiso 1 1 calc R . .
C28 C 0.5207(4) 0.4028(3) 0.0607(4) 0.0345(14) Uani 1 1 d . . .
H28A H 0.5692 0.4370 0.0895 0.041 Uiso 1 1 calc R . .
C29 C 0.5130(4) 0.3462(3) 0.1153(4) 0.0286(13) Uani 1 1 d . . .
H29A H 0.5552 0.3427 0.1820 0.034 Uiso 1 1 calc R . .
C30 C 0.6693(3) 0.0940(3) 0.4447(3) 0.0211(11) Uani 1 1 d . . .
C31 C 0.6511(4) 0.0595(2) 0.3608(4) 0.0211(11) Uani 1 1 d . . .
C32 C 0.7322(4) 0.0716(3) 0.5449(4) 0.0273(13) Uani 1 1 d . . .
C33 C 0.6989(4) -0.0067(3) 0.3534(4) 0.0243(12) Uani 1 1 d . . .
C34 C 0.8493(4) -0.0066(3) 0.6409(4) 0.0369(15) Uani 1 1 d . . .
H34A H 0.8842 -0.0482 0.6357 0.055 Uiso 1 1 calc R . .
H34B H 0.8098 -0.0152 0.6814 0.055 Uiso 1 1 calc R . .
H34C H 0.8983 0.0292 0.6707 0.055 Uiso 1 1 calc R . .
C35 C 0.6915(5) -0.1253(3) 0.3608(5) 0.0462(17) Uani 1 1 d . . .
H35A H 0.6512 -0.1617 0.3732 0.069 Uiso 1 1 calc R . .
H35B H 0.7601 -0.1280 0.4085 0.069 Uiso 1 1 calc R . .
H35C H 0.6920 -0.1303 0.2950 0.069 Uiso 1 1 calc R . .
Cl1 Cl 1.26383(14) -0.12998(12) 0.96350(14) 0.0740(6) Uani 1 1 d . . .
Cl2 Cl 1.08972(14) -0.06610(13) 0.81849(15) 0.0808(7) Uani 1 1 d . . .
C1S C 1.1969(5) -0.1126(5) 0.8459(5) 0.087(3) Uani 1 1 d . . .
H1SA H 1.1789 -0.1562 0.8107 0.105 Uiso 1 1 calc R . .
H1SB H 1.2414 -0.0883 0.8192 0.105 Uiso 1 1 calc R . .

loop_
_atom_site_aniso_label
_atom_site_aniso_U_11
_atom_site_aniso_U_22
_atom_site_aniso_U_33
_atom_site_aniso_U_23
_atom_site_aniso_U_13
_atom_site_aniso_U_12
Co1 0.0250(4) 0.0241(4) 0.0229(4) 0.0021(3) 0.0095(3) 0.0021(3)
Co2 0.0231(4) 0.0191(4) 0.0225(4) 0.0006(3) 0.0082(3) 0.0015(3)
P1 0.0221(7) 0.0204(7) 0.0242(7) 0.0016(6) 0.0086(6) 0.0003(6)
P2 0.0228(7) 0.0190(7) 0.0220(7) 0.0009(6) 0.0078(6) 0.0005(6)
S1 0.0255(7) 0.0226(8) 0.0230(7) -0.0003(5) 0.0081(6) 0.0008(6)
S2 0.0289(8) 0.0215(8) 0.0236(7) -0.0003(6) 0.0091(6) 0.0026(6)
S3 0.0469(10) 0.0214(8) 0.0431(9) -0.0052(7) 0.0178(8) 0.0016(7)
O1 0.068(3) 0.056(3) 0.039(3) -0.011(2) 0.027(2) 0.005(2)
O2 0.046(3) 0.038(3) 0.052(3) 0.019(2) 0.015(2) 0.002(2)
O3 0.034(2) 0.041(3) 0.058(3) 0.016(2) 0.020(2) -0.001(2)
O4 0.046(3) 0.033(2) 0.022(2) -0.0008(17) 0.0066(19) 0.0026(19)
O5 0.030(2) 0.029(2) 0.024(2) 0.0036(16) 0.0070(17) 0.0083(17)
O6 0.036(2) 0.021(2) 0.046(2) 0.0032(18) 0.0190(19) 0.0025(18)
O7 0.027(2) 0.032(2) 0.033(2) 0.0041(17) 0.0147(18) 0.0084(17)
C1 0.033(3) 0.042(4) 0.029(3) 0.006(3) 0.012(3) 0.003(3)
C2 0.021(3) 0.034(4) 0.030(3) 0.005(3) 0.006(2) 0.000(3)
C3 0.033(3) 0.023(3) 0.026(3) 0.001(2) 0.012(3) 0.004(3)
C4 0.015(3) 0.027(3) 0.014(3) 0.004(2) -0.002(2) 0.000(2)
C5 0.024(3) 0.016(3) 0.025(3) -0.003(2) 0.007(2) -0.003(2)
C6 0.021(3) 0.026(3) 0.023(3) -0.004(2) 0.007(2) 0.002(2)
C7 0.035(3) 0.039(4) 0.026(3) 0.003(3) 0.016(3) -0.006(3)
C8 0.038(4) 0.045(4) 0.043(4) 0.003(3) 0.027(3) 0.002(3)
C9 0.037(4) 0.055(5) 0.047(4) -0.020(3) 0.026(3) -0.012(3)
C10 0.031(3) 0.036(4) 0.050(4) -0.003(3) 0.015(3) 0.007(3)
C11 0.029(3) 0.039(4) 0.031(3) 0.003(3) 0.014(3) 0.004(3)
C12 0.028(3) 0.021(3) 0.023(3) 0.004(2) 0.011(2) -0.002(2)
C13 0.033(3) 0.029(3) 0.022(3) 0.004(2) 0.009(3) 0.001(3)
C14 0.031(3) 0.037(4) 0.035(3) -0.001(3) 0.010(3) -0.004(3)
C15 0.045(4) 0.032(4) 0.042(4) -0.007(3) 0.019(3) -0.011(3)
C16 0.046(4) 0.022(3) 0.051(4) -0.004(3) 0.024(3) -0.001(3)
C17 0.024(3) 0.029(3) 0.038(3) 0.003(3) 0.010(3) -0.001(3)
C18 0.036(3) 0.016(3) 0.014(3) 0.005(2) 0.006(2) 0.002(2)
C19 0.036(3) 0.032(4) 0.033(3) -0.003(3) 0.012(3) -0.006(3)
C20 0.052(4) 0.048(4) 0.031(4) -0.014(3) 0.003(3) -0.017(3)
C21 0.069(5) 0.035(4) 0.033(4) -0.011(3) 0.015(4) 0.001(4)
C22 0.056(4) 0.032(4) 0.029(3) -0.001(3) 0.021(3) 0.010(3)
C23 0.038(3) 0.026(3) 0.027(3) 0.004(2) 0.015(3) 0.008(3)
C24 0.021(3) 0.022(3) 0.025(3) 0.004(2) 0.012(2) 0.006(2)
C25 0.025(3) 0.030(3) 0.029(3) -0.003(2) 0.014(2) -0.002(2)
C26 0.034(3) 0.031(4) 0.032(3) 0.010(3) 0.017(3) 0.005(3)
C27 0.036(3) 0.028(3) 0.048(4) 0.015(3) 0.021(3) 0.010(3)
C28 0.030(3) 0.020(3) 0.053(4) 0.005(3) 0.014(3) 0.002(3)
C29 0.031(3) 0.023(3) 0.031(3) 0.005(2) 0.011(3) 0.003(3)
C30 0.018(3) 0.021(3) 0.024(3) 0.002(2) 0.007(2) 0.001(2)
C31 0.023(3) 0.018(3) 0.025(3) 0.004(2) 0.012(2) -0.003(2)
C32 0.022(3) 0.022(3) 0.038(4) 0.005(3) 0.011(3) 0.000(2)
C33 0.020(3) 0.022(3) 0.025(3) 0.004(2) 0.002(2) 0.000(2)
C34 0.038(4) 0.034(4) 0.036(4) 0.013(3) 0.011(3) 0.008(3)
C35 0.058(4) 0.016(3) 0.062(4) 0.002(3) 0.019(4) 0.004(3)
Cl1 0.0501(11) 0.1077(18) 0.0634(13) 0.0145(12) 0.0201(10) 0.0082(11)
Cl2 0.0511(11) 0.124(2) 0.0654(13) 0.0060(13) 0.0196(10) 0.0202(12)
C1S 0.057(5) 0.150(9) 0.061(5) 0.017(5) 0.030(4) 0.032(5)

loop_
_atom_type_symbol
_atom_type_description
_atom_type_scat_dispersion_real
_atom_type_scat_dispersion_imag
_atom_type_scat_source
C C 0.0033 0.0016 'International Tables Vol C Tables 4.2.6.8 and 6.1.1.4'
H H 0.0000 0.0000 'International Tables Vol C Tables 4.2.6.8 and 6.1.1.4'
O O 0.0106 0.0060 'International Tables Vol C Tables 4.2.6.8 and 6.1.1.4'
P P 0.1023 0.0942 'International Tables Vol C Tables 4.2.6.8 and 6.1.1.4'
S S 0.1246 0.1234 'International Tables Vol C Tables 4.2.6.8 and 6.1.1.4'
Co Co 0.3494 0.9721 'International Tables Vol C Tables 4.2.6.8 and 6.1.1.4'
Cl Cl 0.1484 0.1585 'International Tables Vol C Tables 4.2.6.8 and 6.1.1.4'

loop_
_geom_angle_atom_site_label_1
_geom_angle_atom_site_label_2
_geom_angle_atom_site_label_3
_geom_angle
_geom_angle_site_symmetry_1
_geom_angle_site_symmetry_3
_geom_angle_publ_flag
C1 Co1 C2 99.9(2) . . ?
C1 Co1 C4 94.2(2) . . ?
C2 Co1 C4 164.5(2) . . ?
C1 Co1 P1 104.78(18) . . ?
C2 Co1 P1 94.02(16) . . ?
C4 Co1 P1 88.71(14) . . ?
C1 Co1 S1 104.36(18) . . ?
C2 Co1 S1 93.93(16) . . ?
C4 Co1 S1 76.07(14) . . ?
P1 Co1 S1 147.93(6) . . ?
C1 Co1 Co2 139.22(19) . . ?
C2 Co1 Co2 115.23(17) . . ?
C4 Co1 Co2 49.28(15) . . ?
P1 Co1 Co2 93.26(5) . . ?
S1 Co1 Co2 55.43(4) . . ?
C3 Co2 C4 107.5(2) . . ?
C3 Co2 S1 100.82(17) . . ?
C4 Co2 S1 78.33(14) . . ?
C3 Co2 P2 98.85(17) . . ?
C4 Co2 P2 87.86(14) . . ?
S1 Co2 P2 158.61(6) . . ?
C3 Co2 S2 96.20(17) . . ?
C4 Co2 S2 155.05(16) . . ?
S1 Co2 S2 89.81(5) . . ?
P2 Co2 S2 96.34(5) . . ?
C3 Co2 Co1 149.45(17) . . ?
C4 Co2 Co1 50.31(15) . . ?
S1 Co2 Co1 58.07(5) . . ?
P2 Co2 Co1 100.55(5) . . ?
S2 Co2 Co1 104.82(5) . . ?
C5 P1 C12 102.4(2) . . ?
C5 P1 C6 104.9(2) . . ?
C12 P1 C6 103.6(2) . . ?
C5 P1 Co1 112.15(17) . . ?
C12 P1 Co1 117.41(17) . . ?
C6 P1 Co1 114.90(17) . . ?
C18 P2 C5 107.6(2) . . ?
C18 P2 C24 101.4(2) . . ?
C5 P2 C24 102.0(2) . . ?
C18 P2 Co2 117.88(17) . . ?
C5 P2 Co2 108.71(16) . . ?
C24 P2 Co2 117.76(17) . . ?
C30 S1 Co2 104.92(17) . . ?
C30 S1 Co1 115.80(16) . . ?
Co2 S1 Co1 66.51(4) . . ?
C31 S2 Co2 102.01(18) . . ?
C32 O5 C34 113.4(4) . . ?
C33 O6 C35 113.4(4) . . ?
O1 C1 Co1 175.9(6) . . ?
O2 C2 Co1 177.1(5) . . ?
O3 C3 Co2 175.1(5) . . ?
S3 C4 Co2 141.5(3) . . ?
S3 C4 Co1 137.6(3) . . ?
Co2 C4 Co1 80.4(2) . . ?
P1 C5 P2 110.1(3) . . ?
C11 C6 C7 120.0(5) . . ?
C11 C6 P1 122.9(4) . . ?
C7 C6 P1 117.1(4) . . ?
C8 C7 C6 119.6(5) . . ?
C9 C8 C7 120.5(5) . . ?
C8 C9 C10 120.0(6) . . ?
C9 C10 C11 121.0(6) . . ?
C10 C11 C6 118.8(5) . . ?
C17 C12 C13 118.3(5) . . ?
C17 C12 P1 121.1(4) . . ?
C13 C12 P1 120.4(4) . . ?
C14 C13 C12 120.6(5) . . ?
C13 C14 C15 120.3(5) . . ?
C16 C15 C14 119.1(5) . . ?
C17 C16 C15 120.6(5) . . ?
C12 C17 C16 121.1(5) . . ?
C23 C18 C19 118.1(5) . . ?
C23 C18 P2 116.9(4) . . ?
C19 C18 P2 124.8(4) . . ?
C20 C19 C18 120.0(5) . . ?
C21 C20 C19 121.1(6) . . ?
C20 C21 C22 119.9(6) . . ?
C21 C22 C23 120.4(6) . . ?
C22 C23 C18 120.4(5) . . ?
C29 C24 C25 119.1(5) . . ?
C29 C24 P2 121.7(4) . . ?
C25 C24 P2 119.2(4) . . ?
C26 C25 C24 120.6(5) . . ?
C27 C26 C25 119.8(5) . . ?
C26 C27 C28 121.2(5) . . ?
C27 C28 C29 119.0(5) . . ?
C24 C29 C28 120.3(5) . . ?
C31 C30 C32 127.2(5) . . ?
C31 C30 S1 119.3(4) . . ?
C32 C30 S1 113.3(4) . . ?
C30 C31 C33 124.5(4) . . ?
C30 C31 S2 123.6(4) . . ?
C33 C31 S2 111.6(3) . . ?
O4 C32 O5 123.9(5) . . ?
O4 C32 C30 124.2(5) . . ?
O5 C32 C30 112.0(5) . . ?
O7 C33 O6 124.5(5) . . ?
O7 C33 C31 123.7(5) . . ?
O6 C33 C31 111.8(4) . . ?
Cl1 C1S Cl2 118.5(4) . . ?

loop_
_geom_bond_atom_site_label_1
_geom_bond_atom_site_label_2
_geom_bond_distance
_geom_bond_site_symmetry_2
_geom_bond_publ_flag
Co1 C1 1.818(6) . ?
Co1 C2 1.838(6) . ?
Co1 C4 1.912(5) . ?
Co1 P1 2.2270(16) . ?
Co1 S1 2.2670(16) . ?
Co1 Co2 2.4498(11) . ?
Co2 C3 1.775(6) . ?
Co2 C4 1.883(5) . ?
Co2 S1 2.1995(16) . ?
Co2 P2 2.2255(15) . ?
Co2 S2 2.2897(16) . ?
P1 C5 1.824(5) . ?
P1 C12 1.825(5) . ?
P1 C6 1.827(5) . ?
P2 C18 1.813(5) . ?
P2 C5 1.832(5) . ?
P2 C24 1.833(5) . ?
S1 C30 1.763(5) . ?
S2 C31 1.722(5) . ?
S3 C4 1.609(5) . ?
O1 C1 1.129(6) . ?
O2 C2 1.136(6) . ?
O3 C3 1.136(6) . ?
O4 C32 1.193(6) . ?
O5 C32 1.340(6) . ?
O5 C34 1.456(6) . ?
O6 C33 1.342(6) . ?
O6 C35 1.463(6) . ?
O7 C33 1.193(6) . ?
C6 C11 1.394(7) . ?
C6 C7 1.404(7) . ?
C7 C8 1.384(7) . ?
C8 C9 1.375(8) . ?
C9 C10 1.378(8) . ?
C10 C11 1.394(7) . ?
C12 C17 1.377(7) . ?
C12 C13 1.407(7) . ?
C13 C14 1.377(7) . ?
C14 C15 1.389(8) . ?
C15 C16 1.382(8) . ?
C16 C17 1.379(7) . ?
C18 C23 1.399(7) . ?
C18 C19 1.403(7) . ?
C19 C20 1.381(7) . ?
C20 C21 1.363(8) . ?
C21 C22 1.374(8) . ?
C22 C23 1.385(7) . ?
C24 C29 1.374(7) . ?
C24 C25 1.391(7) . ?
C25 C26 1.375(7) . ?
C26 C27 1.366(8) . ?
C27 C28 1.371(8) . ?
C28 C29 1.405(7) . ?
C30 C31 1.352(7) . ?
C30 C32 1.488(7) . ?
C31 C33 1.499(7) . ?
Cl1 C1S 1.681(7) . ?
Cl2 C1S 1.709(7) . ?

loop_
_geom_torsion_atom_site_label_1
_geom_torsion_atom_site_label_2
_geom_torsion_atom_site_label_3
_geom_torsion_atom_site_label_4
_geom_torsion
_geom_torsion_site_symmetry_1
_geom_torsion_site_symmetry_2
_geom_torsion_site_symmetry_3
_geom_torsion_site_symmetry_4
_geom_torsion_publ_flag
C1 Co1 Co2 C3 18.6(4) . . . . ?
C2 Co1 Co2 C3 -128.2(4) . . . . ?
C4 Co1 Co2 C3 50.3(4) . . . . ?
P1 Co1 Co2 C3 135.8(3) . . . . ?
S1 Co1 Co2 C3 -51.6(3) . . . . ?
C1 Co1 Co2 C4 -31.7(3) . . . . ?
C2 Co1 Co2 C4 -178.5(3) . . . . ?
P1 Co1 Co2 C4 85.49(18) . . . . ?
S1 Co1 Co2 C4 -101.97(18) . . . . ?
C1 Co1 Co2 S1 70.3(3) . . . . ?
C2 Co1 Co2 S1 -76.54(18) . . . . ?
C4 Co1 Co2 S1 101.97(18) . . . . ?
P1 Co1 Co2 S1 -172.54(6) . . . . ?
C1 Co1 Co2 P2 -110.0(3) . . . . ?
C2 Co1 Co2 P2 103.25(18) . . . . ?
C4 Co1 Co2 P2 -78.23(18) . . . . ?
P1 Co1 Co2 P2 7.25(6) . . . . ?
S1 Co1 Co2 P2 179.79(6) . . . . ?
C1 Co1 Co2 S2 150.5(3) . . . . ?
C2 Co1 Co2 S2 3.73(18) . . . . ?
C4 Co1 Co2 S2 -177.75(18) . . . . ?
P1 Co1 Co2 S2 -92.27(6) . . . . ?
S1 Co1 Co2 S2 80.27(6) . . . . ?
C1 Co1 P1 C5 114.3(3) . . . . ?
C2 Co1 P1 C5 -144.4(2) . . . . ?
C4 Co1 P1 C5 20.3(2) . . . . ?
S1 Co1 P1 C5 -40.4(2) . . . . ?
Co2 Co1 P1 C5 -28.80(18) . . . . ?
C1 Co1 P1 C12 -127.5(3) . . . . ?
C2 Co1 P1 C12 -26.2(2) . . . . ?
C4 Co1 P1 C12 138.5(2) . . . . ?
S1 Co1 P1 C12 77.8(2) . . . . ?
Co2 Co1 P1 C12 89.39(18) . . . . ?
C1 Co1 P1 C6 -5.4(3) . . . . ?
C2 Co1 P1 C6 96.0(3) . . . . ?
C4 Co1 P1 C6 -99.4(2) . . . . ?
S1 Co1 P1 C6 -160.1(2) . . . . ?
Co2 Co1 P1 C6 -148.44(19) . . . . ?
C3 Co2 P2 C18 95.3(3) . . . . ?
C4 Co2 P2 C18 -157.3(2) . . . . ?
S1 Co2 P2 C18 -107.9(2) . . . . ?
S2 Co2 P2 C18 -2.0(2) . . . . ?
Co1 Co2 P2 C18 -108.37(19) . . . . ?
C3 Co2 P2 C5 -142.0(2) . . . . ?
C4 Co2 P2 C5 -34.6(2) . . . . ?
S1 Co2 P2 C5 14.8(3) . . . . ?
S2 Co2 P2 C5 120.74(17) . . . . ?
Co1 Co2 P2 C5 14.33(17) . . . . ?
C3 Co2 P2 C24 -26.7(3) . . . . ?
C4 Co2 P2 C24 80.6(2) . . . . ?
S1 Co2 P2 C24 130.0(2) . . . . ?
S2 Co2 P2 C24 -124.03(18) . . . . ?
Co1 Co2 P2 C24 129.57(18) . . . . ?
C3 Co2 S1 C30 -91.9(2) . . . . ?
C4 Co2 S1 C30 162.3(2) . . . . ?
P2 Co2 S1 C30 111.5(2) . . . . ?
S2 Co2 S1 C30 4.38(17) . . . . ?
Co1 Co2 S1 C30 112.05(17) . . . . ?
C3 Co2 S1 Co1 156.06(18) . . . . ?
C4 Co2 S1 Co1 50.23(15) . . . . ?
P2 Co2 S1 Co1 -0.56(17) . . . . ?
S2 Co2 S1 Co1 -107.66(5) . . . . ?
C1 Co1 S1 C30 123.6(3) . . . . ?
C2 Co1 S1 C30 22.3(3) . . . . ?
C4 Co1 S1 C30 -145.6(2) . . . . ?
P1 Co1 S1 C30 -81.7(2) . . . . ?
Co2 Co1 S1 C30 -95.83(19) . . . . ?
C1 Co1 S1 Co2 -140.61(19) . . . . ?
C2 Co1 S1 Co2 118.14(17) . . . . ?
C4 Co1 S1 Co2 -49.80(15) . . . . ?
P1 Co1 S1 Co2 14.13(12) . . . . ?
C3 Co2 S2 C31 95.6(2) . . . . ?
C4 Co2 S2 C31 -66.2(4) . . . . ?
S1 Co2 S2 C31 -5.30(17) . . . . ?
P2 Co2 S2 C31 -164.77(17) . . . . ?
Co1 Co2 S2 C31 -62.07(17) . . . . ?
C2 Co1 C1 O1 157(8) . . . . ?
C4 Co1 C1 O1 -16(8) . . . . ?
P1 Co1 C1 O1 -106(8) . . . . ?
S1 Co1 C1 O1 60(8) . . . . ?
Co2 Co1 C1 O1 7(8) . . . . ?
C1 Co1 C2 O2 -14(10) . . . . ?
C4 Co1 C2 O2 141(9) . . . . ?
P1 Co1 C2 O2 -119(10) . . . . ?
S1 Co1 C2 O2 92(10) . . . . ?
Co2 Co1 C2 O2 145(10) . . . . ?
C4 Co2 C3 O3 117(6) . . . . ?
S1 Co2 C3 O3 36(6) . . . . ?
P2 Co2 C3 O3 -152(6) . . . . ?
S2 Co2 C3 O3 -55(6) . . . . ?
Co1 Co2 C3 O3 79(6) . . . . ?
C3 Co2 C4 S3 16.3(5) . . . . ?
S1 Co2 C4 S3 114.1(4) . . . . ?
P2 Co2 C4 S3 -82.3(4) . . . . ?
S2 Co2 C4 S3 177.24(19) . . . . ?
Co1 Co2 C4 S3 172.1(5) . . . . ?
C3 Co2 C4 Co1 -155.78(19) . . . . ?
S1 Co2 C4 Co1 -57.97(11) . . . . ?
P2 Co2 C4 Co1 105.61(12) . . . . ?
S2 Co2 C4 Co1 5.2(4) . . . . ?
C1 Co1 C4 S3 -12.8(4) . . . . ?
C2 Co1 C4 S3 -167.7(6) . . . . ?
P1 Co1 C4 S3 91.9(4) . . . . ?
S1 Co1 C4 S3 -116.6(4) . . . . ?
Co2 Co1 C4 S3 -172.7(5) . . . . ?
C1 Co1 C4 Co2 159.9(2) . . . . ?
C2 Co1 C4 Co2 5.0(9) . . . . ?
P1 Co1 C4 Co2 -95.42(12) . . . . ?
S1 Co1 C4 Co2 56.09(11) . . . . ?
C12 P1 C5 P2 -82.9(3) . . . . ?
C6 P1 C5 P2 169.2(2) . . . . ?
Co1 P1 C5 P2 43.9(3) . . . . ?
C18 P2 C5 P1 93.0(3) . . . . ?
C24 P2 C5 P1 -160.8(3) . . . . ?
Co2 P2 C5 P1 -35.7(3) . . . . ?
C5 P1 C6 C11 -4.1(5) . . . . ?
C12 P1 C6 C11 -111.1(5) . . . . ?
Co1 P1 C6 C11 119.5(4) . . . . ?
C5 P1 C6 C7 174.8(4) . . . . ?
C12 P1 C6 C7 67.8(4) . . . . ?
Co1 P1 C6 C7 -61.6(4) . . . . ?
C11 C6 C7 C8 2.1(8) . . . . ?
P1 C6 C7 C8 -176.9(4) . . . . ?
C6 C7 C8 C9 -1.6(9) . . . . ?
C7 C8 C9 C10 0.2(9) . . . . ?
C8 C9 C10 C11 0.7(9) . . . . ?
C9 C10 C11 C6 -0.2(8) . . . . ?
C7 C6 C11 C10 -1.2(8) . . . . ?
P1 C6 C11 C10 177.7(4) . . . . ?
C5 P1 C12 C17 96.7(4) . . . . ?
C6 P1 C12 C17 -154.4(4) . . . . ?
Co1 P1 C12 C17 -26.6(5) . . . . ?
C5 P1 C12 C13 -77.8(4) . . . . ?
C6 P1 C12 C13 31.1(4) . . . . ?
Co1 P1 C12 C13 158.9(3) . . . . ?
C17 C12 C13 C14 1.1(7) . . . . ?
P1 C12 C13 C14 175.7(4) . . . . ?
C12 C13 C14 C15 -0.3(8) . . . . ?
C13 C14 C15 C16 -0.2(9) . . . . ?
C14 C15 C16 C17 -0.1(9) . . . . ?
C13 C12 C17 C16 -1.4(8) . . . . ?
P1 C12 C17 C16 -176.0(4) . . . . ?
C15 C16 C17 C12 0.9(9) . . . . ?
C5 P2 C18 C23 -177.0(4) . . . . ?
C24 P2 C18 C23 76.4(4) . . . . ?
Co2 P2 C18 C23 -53.7(4) . . . . ?
C5 P2 C18 C19 7.5(5) . . . . ?
C24 P2 C18 C19 -99.1(5) . . . . ?
Co2 P2 C18 C19 130.8(4) . . . . ?
C23 C18 C19 C20 1.4(8) . . . . ?
P2 C18 C19 C20 176.9(4) . . . . ?
C18 C19 C20 C21 1.3(9) . . . . ?
C19 C20 C21 C22 -2.8(10) . . . . ?
C20 C21 C22 C23 1.6(9) . . . . ?
C21 C22 C23 C18 1.1(8) . . . . ?
C19 C18 C23 C22 -2.6(7) . . . . ?
P2 C18 C23 C22 -178.4(4) . . . . ?
C18 P2 C24 C29 -147.3(4) . . . . ?
C5 P2 C24 C29 101.7(4) . . . . ?
Co2 P2 C24 C29 -17.1(5) . . . . ?
C18 P2 C24 C25 34.8(4) . . . . ?
C5 P2 C24 C25 -76.2(4) . . . . ?
Co2 P2 C24 C25 165.0(3) . . . . ?
C29 C24 C25 C26 -1.5(7) . . . . ?
P2 C24 C25 C26 176.5(4) . . . . ?
C24 C25 C26 C27 2.0(8) . . . . ?
C25 C26 C27 C28 -0.7(8) . . . . ?
C26 C27 C28 C29 -1.3(8) . . . . ?
C25 C24 C29 C28 -0.5(8) . . . . ?
P2 C24 C29 C28 -178.4(4) . . . . ?
C27 C28 C29 C24 1.8(8) . . . . ?
Co2 S1 C30 C31 -2.3(4) . . . . ?
Co1 S1 C30 C31 68.5(4) . . . . ?
Co2 S1 C30 C32 172.8(3) . . . . ?
Co1 S1 C30 C32 -116.4(3) . . . . ?
C32 C30 C31 C33 -5.0(8) . . . . ?
S1 C30 C31 C33 169.4(4) . . . . ?
C32 C30 C31 S2 -177.1(4) . . . . ?
S1 C30 C31 S2 -2.7(6) . . . . ?
Co2 S2 C31 C30 5.9(5) . . . . ?
Co2 S2 C31 C33 -167.1(3) . . . . ?
C34 O5 C32 O4 -1.8(7) . . . . ?
C34 O5 C32 C30 177.1(4) . . . . ?
C31 C30 C32 O4 -172.5(5) . . . . ?
S1 C30 C32 O4 12.9(7) . . . . ?
C31 C30 C32 O5 8.5(7) . . . . ?
S1 C30 C32 O5 -166.1(3) . . . . ?
C35 O6 C33 O7 2.1(7) . . . . ?
C35 O6 C33 C31 178.8(4) . . . . ?
C30 C31 C33 O7 -96.8(6) . . . . ?
S2 C31 C33 O7 76.1(6) . . . . ?
C30 C31 C33 O6 86.4(6) . . . . ?
S2 C31 C33 O6 -100.7(4) . . . . ?
